data_2227769
loop_
_publ_author_name
'Shahani, Tara'
'Fun, Hoong-Kun'
'Ragavan, R. Venkat'
'Vijayakumar, V.'
'Sarveswari, S.'

_publ_section_title
;
 4-{2-[5-(4-Chlorophenyl)-1-(4-fluorophenyl)-1<i>H</i>-pyrazol-3-yl]thiazol-4-yl}benzonitrile
;
_journal_coeditor_code LH5111
_journal_issue 9
_journal_name_full 'Acta Crystallographica Section E'
_journal_page_first o2286
_journal_page_last o2287
_journal_paper_doi 10.1107/S1600536810031405
_journal_volume 66
_journal_year 2010
_chemical_formula_iupac 'C25 H14 Cl F N4 S'
_chemical_formula_moiety 'C25 H14 Cl F N4 S'
_chemical_formula_sum 'C25 H14 Cl F N4 S'
_chemical_formula_weight 456.91
_chemical_name_systematic
;
4-{2-[5-(4-Chlorophenyl)-1-(4-fluorophenyl)-1<i>H</i>-pyrazol-3-yl]thiazol-
4-yl}benzonitrile
;
_space_group_IT_number 2
_symmetry_cell_setting triclinic
_symmetry_space_group_name_Hall '-P 1'
_symmetry_space_group_name_H-M 'P -1'
_atom_sites_solution_hydrogens geom
_atom_sites_solution_primary direct
_atom_sites_solution_secondary difmap
_audit_creation_method SHELXL-97
_cell_angle_alpha 105.518(2)
_cell_angle_beta 107.869(2)
_cell_angle_gamma 99.253(2)
_cell_formula_units_Z 4
_cell_length_a 10.1412(9)
_cell_length_b 15.0496(14)
_cell_length_c 15.8890(14)
_cell_measurement_reflns_used 8583
_cell_measurement_temperature 100.00(10)
_cell_measurement_theta_max 29.98
_cell_measurement_theta_min 2.74
_cell_volume 2144.5(3)
_computing_cell_refinement 'SAINT (Bruker, 2009)'
_computing_data_collection 'APEX2 (Bruker, 2009)'
_computing_data_reduction 'SAINT (Bruker, 2009)'
_computing_molecular_graphics 'SHELXTL (Sheldrick, 2008)'
_computing_publication_material
;
SHELXTL (Sheldrick, 2008) and PLATON (Spek, 2009)
;
_computing_structure_refinement 'SHELXTL (Sheldrick, 2008)'
_computing_structure_solution 'SHELXTL (Sheldrick, 2008)'
_diffrn_ambient_temperature 100.00(10)
_diffrn_measured_fraction_theta_full 0.988
_diffrn_measured_fraction_theta_max 0.988
_diffrn_measurement_device_type
;
Bruker APEXII DUO CCD area-detector diffractometer
;
_diffrn_measurement_method '\f and \w scans'
_diffrn_radiation_monochromator graphite
_diffrn_radiation_source 'fine-focus sealed tube'
_diffrn_radiation_type MoK\a
_diffrn_radiation_wavelength 0.71073
_diffrn_reflns_av_R_equivalents 0.0467
_diffrn_reflns_av_sigmaI/netI 0.0477
_diffrn_reflns_limit_h_max 14
_diffrn_reflns_limit_h_min -14
_diffrn_reflns_limit_k_max 21
_diffrn_reflns_limit_k_min -21
_diffrn_reflns_limit_l_max 22
_diffrn_reflns_limit_l_min -22
_diffrn_reflns_number 44680
_diffrn_reflns_theta_full 30.18
_diffrn_reflns_theta_max 30.18
_diffrn_reflns_theta_min 1.66
_diffrn_standards_number 0
_exptl_absorpt_coefficient_mu 0.305
_exptl_absorpt_correction_T_max 0.9766
_exptl_absorpt_correction_T_min 0.9087
_exptl_absorpt_correction_type multi-scan
_exptl_absorpt_process_details '(<i>SADABS</i>; Bruker, 2009)'
_exptl_crystal_colour Yellow
_exptl_crystal_density_diffrn 1.415
_exptl_crystal_density_method 'not measured'
_exptl_crystal_description plate
_exptl_crystal_F_000 936
_exptl_crystal_size_max 0.32
_exptl_crystal_size_mid 0.26
_exptl_crystal_size_min 0.08
_refine_diff_density_max 0.448
_refine_diff_density_min -0.500
_refine_ls_extinction_method none
_refine_ls_goodness_of_fit_ref 1.013
_refine_ls_hydrogen_treatment constr
_refine_ls_matrix_type full
_refine_ls_number_parameters 577
_refine_ls_number_reflns 12570
_refine_ls_number_restraints 0
_refine_ls_restrained_S_all 1.013
_refine_ls_R_factor_all 0.0628
_refine_ls_R_factor_gt 0.0415
_refine_ls_shift/su_max_lt 0.001
_refine_ls_shift/su_mean 0.000
_refine_ls_structure_factor_coef Fsqd
_refine_ls_weighting_details 'calc w=1/[\s^2^(Fo^2^)+(0.0440P)^2^+0.5673P] where P=(Fo^2^+2Fc^2^)/3'
_refine_ls_weighting_scheme calc
_refine_ls_wR_factor_gt 0.0958
_refine_ls_wR_factor_ref 0.1070
_reflns_number_gt 9300
_reflns_number_total 12570
_reflns_threshold_expression I>2\s(I)
_cod_data_source_file lh5111.cif
_cod_data_source_block I
_cod_database_code 2227769
_cod_database_fobs_code 2227769

loop_
_symmetry_equiv_pos_as_xyz
'x, y, z'
'-x, -y, -z'

loop_
_atom_site_type_symbol
_atom_site_label
_atom_site_fract_x
_atom_site_fract_y
_atom_site_fract_z
_atom_site_U_iso_or_equiv
_atom_site_adp_type
_atom_site_calc_flag
_atom_site_refinement_flags
_atom_site_occupancy
_atom_site_disorder_assembly
_atom_site_disorder_group
Cl Cl1A 0.65750(6) 0.27225(3) 0.07240(3) 0.04616(13) Uani d . 1 . .
S S1A 1.13306(4) 1.04182(3) 0.40859(3) 0.02482(8) Uani d . 1 . .
F F1A 1.42149(12) 0.59713(9) 0.08545(7) 0.0464(3) Uani d . 1 . .
N N1A 1.06028(13) 0.73997(8) 0.25101(9) 0.0217(2) Uani d . 1 . .
N N2A 1.09248(13) 0.83652(8) 0.29256(9) 0.0229(3) Uani d . 1 . .
N N3A 0.86452(14) 0.97158(9) 0.37237(9) 0.0233(3) Uani d . 1 . .
N N4A 0.37277(16) 1.24996(10) 0.53307(12) 0.0402(4) Uani d . 1 . .
C C1A 0.95272(17) 0.52359(11) 0.21546(11) 0.0248(3) Uani d . 1 . .
H H1AA 1.0519 0.5452 0.2463 0.030 Uiso calc R 1 . .
C C2A 0.88712(18) 0.42599(11) 0.17403(11) 0.0284(3) Uani d . 1 . .
H H2AA 0.9423 0.3823 0.1763 0.034 Uiso calc R 1 . .
C C3A 0.73902(19) 0.39404(11) 0.12930(11) 0.0312(4) Uani d . 1 . .
C C4A 0.65433(18) 0.45760(12) 0.12679(12) 0.0324(4) Uani d . 1 . .
H H4AA 0.5548 0.4354 0.0986 0.039 Uiso calc R 1 . .
C C5A 0.72013(17) 0.55472(12) 0.16696(11) 0.0290(3) Uani d . 1 . .
H H5AA 0.6640 0.5979 0.1648 0.035 Uiso calc R 1 . .
C C6A 0.87003(16) 0.58924(10) 0.21090(10) 0.0229(3) Uani d . 1 . .
C C7A 0.93212(15) 0.69361(10) 0.25151(10) 0.0220(3) Uani d . 1 . .
C C8A 0.88014(16) 0.76421(11) 0.29533(11) 0.0242(3) Uani d . 1 . .
H H8AA 0.7953 0.7563 0.3069 0.029 Uiso calc R 1 . .
C C9A 0.98191(16) 0.85051(10) 0.31872(10) 0.0222(3) Uani d . 1 . .
C C10A 0.97933(16) 0.94805(10) 0.36358(10) 0.0225(3) Uani d . 1 . .
C C11A 1.03671(16) 1.11797(11) 0.44212(10) 0.0241(3) Uani d . 1 . .
H H11A 1.0741 1.1836 0.4728 0.029 Uiso calc R 1 . .
C C12A 0.89653(16) 1.06938(10) 0.41774(10) 0.0227(3) Uani d . 1 . .
C C13A 0.78227(16) 1.11019(10) 0.43729(10) 0.0231(3) Uani d . 1 . .
C C14A 0.64515(18) 1.05103(12) 0.41109(12) 0.0331(4) Uani d . 1 . .
H H14B 0.6257 0.9860 0.3792 0.040 Uiso calc R 1 . .
C C15A 0.53762(18) 1.08749(12) 0.43178(13) 0.0357(4) Uani d . 1 . .
H H15B 0.4465 1.0473 0.4135 0.043 Uiso calc R 1 . .
C C16A 0.56653(17) 1.18491(11) 0.48025(11) 0.0275(3) Uani d . 1 . .
C C17A 0.70275(18) 1.24542(11) 0.50599(11) 0.0283(3) Uani d . 1 . .
H H17B 0.7219 1.3105 0.5376 0.034 Uiso calc R 1 . .
C C18A 0.80874(18) 1.20810(11) 0.48427(11) 0.0276(3) Uani d . 1 . .
H H18B 0.8990 1.2486 0.5011 0.033 Uiso calc R 1 . .
C C19A 0.45761(17) 1.22203(11) 0.50766(12) 0.0311(4) Uani d . 1 . .
C C20A 1.15274(15) 0.70276(10) 0.20723(10) 0.0211(3) Uani d . 1 . .
C C21A 1.29851(17) 0.72700(12) 0.25942(11) 0.0282(3) Uani d . 1 . .
H H21B 1.3348 0.7669 0.3218 0.034 Uiso calc R 1 . .
C C22A 1.39029(18) 0.69147(13) 0.21811(12) 0.0333(4) Uani d . 1 . .
H H22B 1.4884 0.7068 0.2521 0.040 Uiso calc R 1 . .
C C23A 1.33238(18) 0.63320(13) 0.12600(12) 0.0310(4) Uani d . 1 . .
C C24A 1.18802(18) 0.60842(12) 0.07246(11) 0.0294(3) Uani d . 1 . .
H H24B 1.1524 0.5684 0.0102 0.035 Uiso calc R 1 . .
C C25A 1.09718(16) 0.64470(11) 0.11382(10) 0.0243(3) Uani d . 1 . .
H H25B 0.9995 0.6302 0.0790 0.029 Uiso calc R 1 . .
Cl Cl1B 0.76527(5) -0.39437(3) -0.11384(3) 0.04333(12) Uani d . 1 . .
S S1B 1.14106(4) 0.33994(3) 0.36702(3) 0.02914(9) Uani d . 1 . .
F F1B 1.57725(11) -0.05590(8) 0.10753(9) 0.0484(3) Uani d . 1 . .
N N1B 1.13119(13) 0.06398(8) 0.18871(9) 0.0212(2) Uani d . 1 . .
N N2B 1.14761(13) 0.15432(8) 0.24368(9) 0.0224(2) Uani d . 1 . .
N N3B 0.86803(13) 0.25950(8) 0.29038(8) 0.0216(2) Uani d . 1 . .
N N4B 0.31537(16) 0.53818(10) 0.35928(12) 0.0417(4) Uani d . 1 . .
C C1B 0.99178(17) -0.12120(11) 0.01556(10) 0.0251(3) Uani d . 1 . .
H H1BA 1.0637 -0.0792 0.0097 0.030 Uiso calc R 1 . .
C C2B 0.93788(18) -0.21482(11) -0.04635(11) 0.0286(3) Uani d . 1 . .
H H2BA 0.9740 -0.2358 -0.0931 0.034 Uiso calc R 1 . .
C C3B 0.82978(18) -0.27638(11) -0.03761(11) 0.0287(3) Uani d . 1 . .
C C4B 0.77397(17) -0.24687(11) 0.03145(12) 0.0284(3) Uani d . 1 . .
H H4BA 0.7011 -0.2890 0.0363 0.034 Uiso calc R 1 . .
C C5B 0.82882(16) -0.15338(10) 0.09319(11) 0.0246(3) Uani d . 1 . .
H H5BA 0.7920 -0.1328 0.1397 0.029 Uiso calc R 1 . .
C C6B 0.93883(16) -0.08956(10) 0.08655(10) 0.0220(3) Uani d . 1 . .
C C7B 0.99122(16) 0.00952(10) 0.15263(10) 0.0212(3) Uani d . 1 . .
C C8B 0.91412(16) 0.06778(10) 0.18710(10) 0.0230(3) Uani d . 1 . .
H H8BA 0.8164 0.0520 0.1760 0.028 Uiso calc R 1 . .
C C9B 1.01516(16) 0.15581(10) 0.24242(10) 0.0219(3) Uani d . 1 . .
C C10B 0.99350(16) 0.24426(10) 0.29498(10) 0.0218(3) Uani d . 1 . .
C C11B 1.02670(17) 0.40573(11) 0.39097(11) 0.0267(3) Uani d . 1 . .
H H11B 1.0558 0.4691 0.4303 0.032 Uiso calc R 1 . .
C C12B 0.88655(16) 0.35308(10) 0.34484(10) 0.0220(3) Uani d . 1 . .
C C13B 0.76062(16) 0.38949(10) 0.34638(10) 0.0217(3) Uani d . 1 . .
C C14B 0.62431(17) 0.32800(10) 0.31896(11) 0.0255(3) Uani d . 1 . .
H H14A 0.6121 0.2622 0.2988 0.031 Uiso calc R 1 . .
C C15B 0.50724(17) 0.36374(11) 0.32137(12) 0.0289(3) Uani d . 1 . .
H H15A 0.4171 0.3223 0.3030 0.035 Uiso calc R 1 . .
C C16B 0.52600(17) 0.46296(11) 0.35171(11) 0.0258(3) Uani d . 1 . .
C C17B 0.66100(17) 0.52504(10) 0.37804(11) 0.0262(3) Uani d . 1 . .
H H17A 0.6732 0.5908 0.3977 0.031 Uiso calc R 1 . .
C C18B 0.77587(17) 0.48827(10) 0.37473(11) 0.0252(3) Uani d . 1 . .
H H18A 0.8654 0.5298 0.3916 0.030 Uiso calc R 1 . .
C C19B 0.40724(18) 0.50352(11) 0.35543(12) 0.0314(4) Uani d . 1 . .
C C20B 1.25363(15) 0.03680(10) 0.17432(10) 0.0216(3) Uani d . 1 . .
C C21B 1.33796(17) 0.09201(11) 0.14291(12) 0.0284(3) Uani d . 1 . .
H H21A 1.3194 0.1487 0.1358 0.034 Uiso calc R 1 . .
C C22B 1.45039(18) 0.06178(12) 0.12222(14) 0.0355(4) Uani d . 1 . .
H H22A 1.5097 0.0982 0.1023 0.043 Uiso calc R 1 . .
C C23B 1.47150(17) -0.02352(12) 0.13207(13) 0.0321(4) Uani d . 1 . .
C C24B 1.39172(17) -0.07789(11) 0.16568(12) 0.0303(3) Uani d . 1 . .
H H24A 1.4112 -0.1342 0.1731 0.036 Uiso calc R 1 . .
C C25B 1.28151(16) -0.04656(11) 0.18819(11) 0.0258(3) Uani d . 1 . .
H H25A 1.2270 -0.0810 0.2123 0.031 Uiso calc R 1 . .

loop_
_atom_site_aniso_label
_atom_site_aniso_U_11
_atom_site_aniso_U_22
_atom_site_aniso_U_33
_atom_site_aniso_U_12
_atom_site_aniso_U_13
_atom_site_aniso_U_23
Cl1A 0.0592(3) 0.0278(2) 0.0379(2) -0.0061(2) 0.0127(2) 0.00634(18)
S1A 0.02376(18) 0.02641(18) 0.02893(19) 0.00997(14) 0.01377(15) 0.00987(15)
F1A 0.0419(6) 0.0755(8) 0.0383(6) 0.0401(6) 0.0251(5) 0.0185(6)
N1A 0.0211(6) 0.0218(6) 0.0257(6) 0.0092(5) 0.0124(5) 0.0070(5)
N2A 0.0248(6) 0.0218(6) 0.0264(6) 0.0097(5) 0.0134(5) 0.0082(5)
N3A 0.0255(6) 0.0244(6) 0.0252(6) 0.0113(5) 0.0133(5) 0.0092(5)
N4A 0.0261(7) 0.0277(7) 0.0547(10) 0.0079(6) 0.0127(7) -0.0027(7)
C1A 0.0226(7) 0.0267(7) 0.0274(8) 0.0066(6) 0.0109(6) 0.0108(6)
C2A 0.0348(9) 0.0271(7) 0.0290(8) 0.0113(7) 0.0162(7) 0.0115(6)
C3A 0.0383(9) 0.0254(7) 0.0253(8) -0.0012(7) 0.0126(7) 0.0063(6)
C4A 0.0247(8) 0.0376(9) 0.0286(8) 0.0005(7) 0.0082(7) 0.0080(7)
C5A 0.0220(7) 0.0341(8) 0.0304(8) 0.0084(6) 0.0099(6) 0.0093(7)
C6A 0.0206(7) 0.0264(7) 0.0235(7) 0.0067(6) 0.0104(6) 0.0082(6)
C7A 0.0184(7) 0.0269(7) 0.0242(7) 0.0089(6) 0.0104(6) 0.0096(6)
C8A 0.0200(7) 0.0291(7) 0.0280(8) 0.0102(6) 0.0126(6) 0.0100(6)
C9A 0.0223(7) 0.0258(7) 0.0231(7) 0.0114(6) 0.0113(6) 0.0092(6)
C10A 0.0246(7) 0.0249(7) 0.0232(7) 0.0105(6) 0.0122(6) 0.0099(6)
C11A 0.0274(8) 0.0240(7) 0.0254(7) 0.0104(6) 0.0138(6) 0.0086(6)
C12A 0.0268(7) 0.0253(7) 0.0215(7) 0.0125(6) 0.0116(6) 0.0097(6)
C13A 0.0264(7) 0.0261(7) 0.0213(7) 0.0132(6) 0.0114(6) 0.0083(6)
C14A 0.0268(8) 0.0263(8) 0.0400(9) 0.0114(6) 0.0116(7) -0.0005(7)
C15A 0.0231(8) 0.0308(8) 0.0427(10) 0.0090(7) 0.0099(7) -0.0020(7)
C16A 0.0273(8) 0.0290(8) 0.0263(8) 0.0155(6) 0.0089(6) 0.0058(6)
C17A 0.0347(9) 0.0233(7) 0.0306(8) 0.0135(6) 0.0152(7) 0.0079(6)
C18A 0.0294(8) 0.0246(7) 0.0333(8) 0.0096(6) 0.0155(7) 0.0106(6)
C19A 0.0248(8) 0.0251(7) 0.0344(9) 0.0091(6) 0.0059(7) 0.0001(6)
C20A 0.0208(7) 0.0236(7) 0.0251(7) 0.0104(5) 0.0124(6) 0.0104(6)
C21A 0.0240(8) 0.0363(8) 0.0241(8) 0.0106(6) 0.0099(6) 0.0071(6)
C22A 0.0216(8) 0.0509(10) 0.0327(9) 0.0183(7) 0.0119(7) 0.0153(8)
C23A 0.0320(9) 0.0443(9) 0.0317(9) 0.0253(8) 0.0206(7) 0.0170(7)
C24A 0.0334(9) 0.0349(8) 0.0245(8) 0.0169(7) 0.0136(7) 0.0092(6)
C25A 0.0219(7) 0.0289(7) 0.0248(7) 0.0108(6) 0.0091(6) 0.0100(6)
Cl1B 0.0461(3) 0.0250(2) 0.0414(2) 0.00970(18) 0.0042(2) -0.00243(17)
S1B 0.02187(18) 0.02330(18) 0.0385(2) 0.00744(14) 0.00972(16) 0.00539(16)
F1B 0.0310(6) 0.0397(6) 0.0831(9) 0.0154(5) 0.0356(6) 0.0135(6)
N1B 0.0209(6) 0.0196(5) 0.0251(6) 0.0076(5) 0.0106(5) 0.0067(5)
N2B 0.0247(6) 0.0195(6) 0.0252(6) 0.0084(5) 0.0119(5) 0.0064(5)
N3B 0.0237(6) 0.0209(6) 0.0221(6) 0.0089(5) 0.0104(5) 0.0060(5)
N4B 0.0287(8) 0.0238(7) 0.0653(11) 0.0086(6) 0.0160(8) 0.0040(7)
C1B 0.0272(8) 0.0258(7) 0.0251(7) 0.0105(6) 0.0100(6) 0.0101(6)
C2B 0.0352(9) 0.0292(8) 0.0226(7) 0.0165(7) 0.0093(7) 0.0074(6)
C3B 0.0327(8) 0.0202(7) 0.0257(8) 0.0121(6) 0.0019(6) 0.0036(6)
C4B 0.0230(7) 0.0252(7) 0.0340(8) 0.0068(6) 0.0064(6) 0.0098(6)
C5B 0.0216(7) 0.0255(7) 0.0268(8) 0.0095(6) 0.0085(6) 0.0076(6)
C6B 0.0211(7) 0.0235(7) 0.0215(7) 0.0103(6) 0.0059(6) 0.0076(5)
C7B 0.0215(7) 0.0224(7) 0.0223(7) 0.0080(5) 0.0097(6) 0.0083(5)
C8B 0.0210(7) 0.0242(7) 0.0256(7) 0.0083(6) 0.0104(6) 0.0076(6)
C9B 0.0239(7) 0.0224(7) 0.0231(7) 0.0101(6) 0.0107(6) 0.0087(6)
C10B 0.0241(7) 0.0201(6) 0.0232(7) 0.0076(5) 0.0099(6) 0.0081(5)
C11B 0.0267(8) 0.0208(7) 0.0306(8) 0.0088(6) 0.0102(6) 0.0044(6)
C12B 0.0252(7) 0.0213(7) 0.0221(7) 0.0095(6) 0.0105(6) 0.0075(5)
C13B 0.0247(7) 0.0229(7) 0.0188(7) 0.0090(6) 0.0095(6) 0.0055(5)
C14B 0.0271(8) 0.0199(7) 0.0281(8) 0.0084(6) 0.0105(6) 0.0045(6)
C15B 0.0251(8) 0.0231(7) 0.0364(9) 0.0071(6) 0.0120(7) 0.0058(6)
C16B 0.0251(8) 0.0244(7) 0.0280(8) 0.0112(6) 0.0109(6) 0.0053(6)
C17B 0.0304(8) 0.0194(7) 0.0280(8) 0.0091(6) 0.0124(7) 0.0033(6)
C18B 0.0250(7) 0.0218(7) 0.0269(8) 0.0062(6) 0.0105(6) 0.0044(6)
C19B 0.0275(8) 0.0212(7) 0.0408(9) 0.0061(6) 0.0122(7) 0.0035(7)
C20B 0.0183(7) 0.0229(7) 0.0244(7) 0.0073(5) 0.0093(6) 0.0063(6)
C21B 0.0261(8) 0.0227(7) 0.0408(9) 0.0075(6) 0.0168(7) 0.0119(6)
C22B 0.0294(9) 0.0306(8) 0.0555(11) 0.0076(7) 0.0270(8) 0.0154(8)
C23B 0.0203(7) 0.0299(8) 0.0472(10) 0.0095(6) 0.0176(7) 0.0067(7)
C24B 0.0258(8) 0.0259(7) 0.0416(9) 0.0126(6) 0.0128(7) 0.0111(7)
C25B 0.0236(7) 0.0268(7) 0.0321(8) 0.0100(6) 0.0132(6) 0.0126(6)

loop_
_atom_type_symbol
_atom_type_description
_atom_type_scat_dispersion_real
_atom_type_scat_dispersion_imag
_atom_type_scat_source
C C 0.0033 0.0016 'International Tables Vol C Tables 4.2.6.8 and 6.1.1.4'
H H 0.0000 0.0000 'International Tables Vol C Tables 4.2.6.8 and 6.1.1.4'
N N 0.0061 0.0033 'International Tables Vol C Tables 4.2.6.8 and 6.1.1.4'
F F 0.0171 0.0103 'International Tables Vol C Tables 4.2.6.8 and 6.1.1.4'
S S 0.1246 0.1234 'International Tables Vol C Tables 4.2.6.8 and 6.1.1.4'
Cl Cl 0.1484 0.1585 'International Tables Vol C Tables 4.2.6.8 and 6.1.1.4'

loop_
_geom_angle_atom_site_label_1
_geom_angle_atom_site_label_2
_geom_angle_atom_site_label_3
_geom_angle_site_symmetry_1
_geom_angle_site_symmetry_3
_geom_angle
_geom_angle_publ_flag
C11A S1A C10A . . 89.00(7) ?
N2A N1A C7A . . 112.26(11) ?
N2A N1A C20A . . 117.81(11) ?
C7A N1A C20A . . 129.66(12) ?
C9A N2A N1A . . 104.36(12) ?
C10A N3A C12A . . 110.04(13) ?
C2A C1A C6A . . 120.19(15) ?
C2A C1A H1AA . . 119.9 ?
C6A C1A H1AA . . 119.9 ?
C3A C2A C1A . . 119.69(15) ?
C3A C2A H2AA . . 120.2 ?
C1A C2A H2AA . . 120.2 ?
C4A C3A C2A . . 121.18(15) ?
C4A C3A Cl1A . . 119.05(13) ?
C2A C3A Cl1A . . 119.75(14) ?
C5A C4A C3A . . 118.95(15) ?
C5A C4A H4AA . . 120.5 ?
C3A C4A H4AA . . 120.5 ?
C4A C5A C6A . . 121.13(15) ?
C4A C5A H5AA . . 119.4 ?
C6A C5A H5AA . . 119.4 ?
C1A C6A C5A . . 118.80(14) ?
C1A C6A C7A . . 123.26(13) ?
C5A C6A C7A . . 117.93(14) ?
N1A C7A C8A . . 105.87(13) ?
N1A C7A C6A . . 124.12(13) ?
C8A C7A C6A . . 130.00(13) ?
C7A C8A C9A . . 105.62(13) ?
C7A C8A H8AA . . 127.2 ?
C9A C8A H8AA . . 127.2 ?
N2A C9A C8A . . 111.89(13) ?
N2A C9A C10A . . 118.99(13) ?
C8A C9A C10A . . 129.10(13) ?
N3A C10A C9A . . 123.79(14) ?
N3A C10A S1A . . 115.43(11) ?
C9A C10A S1A . . 120.78(11) ?
C12A C11A S1A . . 110.82(11) ?
C12A C11A H11A . . 124.6 ?
S1A C11A H11A . . 124.6 ?
C11A C12A N3A . . 114.71(13) ?
C11A C12A C13A . . 126.63(14) ?
N3A C12A C13A . . 118.64(13) ?
C14A C13A C18A . . 118.52(14) ?
C14A C13A C12A . . 120.22(13) ?
C18A C13A C12A . . 121.24(14) ?
C15A C14A C13A . . 121.12(15) ?
C15A C14A H14B . . 119.4 ?
C13A C14A H14B . . 119.4 ?
C14A C15A C16A . . 119.65(16) ?
C14A C15A H15B . . 120.2 ?
C16A C15A H15B . . 120.2 ?
C15A C16A C17A . . 119.99(14) ?
C15A C16A C19A . . 119.77(15) ?
C17A C16A C19A . . 120.17(14) ?
C18A C17A C16A . . 119.70(14) ?
C18A C17A H17B . . 120.2 ?
C16A C17A H17B . . 120.2 ?
C17A C18A C13A . . 121.01(15) ?
C17A C18A H18B . . 119.5 ?
C13A C18A H18B . . 119.5 ?
N4A C19A C16A . . 176.7(2) ?
C25A C20A C21A . . 120.93(14) ?
C25A C20A N1A . . 120.26(13) ?
C21A C20A N1A . . 118.80(13) ?
C20A C21A C22A . . 119.68(15) ?
C20A C21A H21B . . 120.2 ?
C22A C21A H21B . . 120.2 ?
C23A C22A C21A . . 118.22(15) ?
C23A C22A H22B . . 120.9 ?
C21A C22A H22B . . 120.9 ?
F1A C23A C22A . . 118.52(15) ?
F1A C23A C24A . . 118.24(15) ?
C22A C23A C24A . . 123.24(15) ?
C23A C24A C25A . . 118.27(15) ?
C23A C24A H24B . . 120.9 ?
C25A C24A H24B . . 120.9 ?
C20A C25A C24A . . 119.63(14) ?
C20A C25A H25B . . 120.2 ?
C24A C25A H25B . . 120.2 ?
C11B S1B C10B . . 88.81(7) ?
N2B N1B C7B . . 112.35(11) ?
N2B N1B C20B . . 119.34(12) ?
C7B N1B C20B . . 128.31(12) ?
C9B N2B N1B . . 104.17(12) ?
C10B N3B C12B . . 109.82(12) ?
C2B C1B C6B . . 120.61(14) ?
C2B C1B H1BA . . 119.7 ?
C6B C1B H1BA . . 119.7 ?
C3B C2B C1B . . 119.22(15) ?
C3B C2B H2BA . . 120.4 ?
C1B C2B H2BA . . 120.4 ?
C2B C3B C4B . . 121.55(14) ?
C2B C3B Cl1B . . 119.01(13) ?
C4B C3B Cl1B . . 119.42(13) ?
C3B C4B C5B . . 118.84(15) ?
C3B C4B H4BA . . 120.6 ?
C5B C4B H4BA . . 120.6 ?
C4B C5B C6B . . 120.98(14) ?
C4B C5B H5BA . . 119.5 ?
C6B C5B H5BA . . 119.5 ?
C1B C6B C5B . . 118.80(13) ?
C1B C6B C7B . . 122.35(13) ?
C5B C6B C7B . . 118.81(13) ?
N1B C7B C8B . . 106.21(12) ?
N1B C7B C6B . . 124.85(13) ?
C8B C7B C6B . . 128.87(13) ?
C7B C8B C9B . . 105.04(13) ?
C7B C8B H8BA . . 127.5 ?
C9B C8B H8BA . . 127.5 ?
N2B C9B C8B . . 112.23(13) ?
N2B C9B C10B . . 118.76(13) ?
C8B C9B C10B . . 129.00(14) ?
N3B C10B C9B . . 125.06(13) ?
N3B C10B S1B . . 115.54(11) ?
C9B C10B S1B . . 119.37(11) ?
C12B C11B S1B . . 111.18(11) ?
C12B C11B H11B . . 124.4 ?
S1B C11B H11B . . 124.4 ?
C11B C12B N3B . . 114.62(13) ?
C11B C12B C13B . . 125.19(13) ?
N3B C12B C13B . . 120.14(13) ?
C14B C13B C18B . . 118.50(13) ?
C14B C13B C12B . . 121.88(13) ?
C18B C13B C12B . . 119.61(13) ?
C15B C14B C13B . . 120.98(14) ?
C15B C14B H14A . . 119.5 ?
C13B C14B H14A . . 119.5 ?
C14B C15B C16B . . 119.36(14) ?
C14B C15B H15A . . 120.3 ?
C16B C15B H15A . . 120.3 ?
C17B C16B C15B . . 120.22(14) ?
C17B C16B C19B . . 118.43(13) ?
C15B C16B C19B . . 121.34(14) ?
C18B C17B C16B . . 119.62(14) ?
C18B C17B H17A . . 120.2 ?
C16B C17B H17A . . 120.2 ?
C17B C18B C13B . . 121.30(14) ?
C17B C18B H18A . . 119.3 ?
C13B C18B H18A . . 119.3 ?
N4B C19B C16B . . 178.14(17) ?
C25B C20B C21B . . 121.52(13) ?
C25B C20B N1B . . 119.10(13) ?
C21B C20B N1B . . 119.32(13) ?
C20B C21B C22B . . 119.32(14) ?
C20B C21B H21A . . 120.3 ?
C22B C21B H21A . . 120.3 ?
C23B C22B C21B . . 118.09(15) ?
C23B C22B H22A . . 121.0 ?
C21B C22B H22A . . 121.0 ?
F1B C23B C22B . . 118.39(15) ?
F1B C23B C24B . . 118.19(14) ?
C22B C23B C24B . . 123.42(14) ?
C23B C24B C25B . . 118.34(14) ?
C23B C24B H24A . . 120.8 ?
C25B C24B H24A . . 120.8 ?
C24B C25B C20B . . 119.20(14) ?
C24B C25B H25A . . 120.4 ?
C20B C25B H25A . . 120.4 ?

loop_
_geom_bond_atom_site_label_1
_geom_bond_atom_site_label_2
_geom_bond_site_symmetry_2
_geom_bond_distance
_geom_bond_publ_flag
Cl1A C3A . 1.7401(16) ?
S1A C11A . 1.7044(15) ?
S1A C10A . 1.7325(16) ?
F1A C23A . 1.3617(17) ?
N1A N2A . 1.3622(16) ?
N1A C7A . 1.3761(18) ?
N1A C20A . 1.4273(17) ?
N2A C9A . 1.3377(18) ?
N3A C10A . 1.3063(18) ?
N3A C12A . 1.3879(18) ?
N4A C19A . 1.148(2) ?
C1A C2A . 1.390(2) ?
C1A C6A . 1.397(2) ?
C1A H1AA . 0.9300 ?
C2A C3A . 1.386(2) ?
C2A H2AA . 0.9300 ?
C3A C4A . 1.385(2) ?
C4A C5A . 1.384(2) ?
C4A H4AA . 0.9300 ?
C5A C6A . 1.403(2) ?
C5A H5AA . 0.9300 ?
C6A C7A . 1.473(2) ?
C7A C8A . 1.379(2) ?
C8A C9A . 1.402(2) ?
C8A H8AA . 0.9300 ?
C9A C10A . 1.459(2) ?
C11A C12A . 1.372(2) ?
C11A H11A . 0.9300 ?
C12A C13A . 1.471(2) ?
C13A C14A . 1.396(2) ?
C13A C18A . 1.401(2) ?
C14A C15A . 1.384(2) ?
C14A H14B . 0.9300 ?
C15A C16A . 1.396(2) ?
C15A H15B . 0.9300 ?
C16A C17A . 1.398(2) ?
C16A C19A . 1.444(2) ?
C17A C18A . 1.381(2) ?
C17A H17B . 0.9300 ?
C18A H18B . 0.9300 ?
C20A C25A . 1.385(2) ?
C20A C21A . 1.385(2) ?
C21A C22A . 1.389(2) ?
C21A H21B . 0.9300 ?
C22A C23A . 1.370(2) ?
C22A H22B . 0.9300 ?
C23A C24A . 1.377(2) ?
C24A C25A . 1.386(2) ?
C24A H24B . 0.9300 ?
C25A H25B . 0.9300 ?
Cl1B C3B . 1.7428(15) ?
S1B C11B . 1.7055(15) ?
S1B C10B . 1.7312(15) ?
F1B C23B . 1.3647(17) ?
N1B N2B . 1.3570(16) ?
N1B C7B . 1.3749(18) ?
N1B C20B . 1.4314(18) ?
N2B C9B . 1.3411(18) ?
N3B C10B . 1.3124(19) ?
N3B C12B . 1.3895(18) ?
N4B C19B . 1.148(2) ?
C1B C2B . 1.390(2) ?
C1B C6B . 1.398(2) ?
C1B H1BA . 0.9300 ?
C2B C3B . 1.384(2) ?
C2B H2BA . 0.9300 ?
C3B C4B . 1.387(2) ?
C4B C5B . 1.388(2) ?
C4B H4BA . 0.9300 ?
C5B C6B . 1.400(2) ?
C5B H5BA . 0.9300 ?
C6B C7B . 1.474(2) ?
C7B C8B . 1.3808(19) ?
C8B C9B . 1.402(2) ?
C8B H8BA . 0.9300 ?
C9B C10B . 1.459(2) ?
C11B C12B . 1.369(2) ?
C11B H11B . 0.9300 ?
C12B C13B . 1.473(2) ?
C13B C14B . 1.400(2) ?
C13B C18B . 1.401(2) ?
C14B C15B . 1.387(2) ?
C14B H14A . 0.9300 ?
C15B C16B . 1.402(2) ?
C15B H15A . 0.9300 ?
C16B C17B . 1.397(2) ?
C16B C19B . 1.445(2) ?
C17B C18B . 1.377(2) ?
C17B H17A . 0.9300 ?
C18B H18A . 0.9300 ?
C20B C25B . 1.388(2) ?
C20B C21B . 1.388(2) ?
C21B C22B . 1.390(2) ?
C21B H21A . 0.9300 ?
C22B C23B . 1.376(2) ?
C22B H22A . 0.9300 ?
C23B C24B . 1.377(2) ?
C24B C25B . 1.387(2) ?
C24B H24A . 0.9300 ?
C25B H25A . 0.9300 ?

loop_
_geom_hbond_atom_site_label_D
_geom_hbond_atom_site_label_H
_geom_hbond_atom_site_label_A
_geom_hbond_site_symmetry_A
_geom_hbond_distance_DH
_geom_hbond_distance_HA
_geom_hbond_distance_DA
_geom_hbond_angle_DHA
_geom_hbond_publ_flag
C5A H5AA F1A 1_455 0.93 2.39 3.149(2) 138 yes
C8B H8BA F1B 1_455 0.93 2.42 3.283(2) 154 yes
C17B H17A N4A 2_676 0.93 2.54 3.419(2) 159 yes
C17A H17B N4B 2_676 0.93 2.58 3.453(2) 156 yes
C25B H25A N2A 1_545 0.93 2.53 3.457(2) 175 yes
C24A H24B Cg1 2_765 0.93 2.96 3.7811(18) 148 yes
C21B H21A Cg2 2_755 0.93 2.97 3.6423(19) 131 yes

loop_
_geom_torsion_atom_site_label_1
_geom_torsion_atom_site_label_2
_geom_torsion_atom_site_label_3
_geom_torsion_atom_site_label_4
_geom_torsion_site_symmetry_1
_geom_torsion_site_symmetry_2
_geom_torsion_site_symmetry_3
_geom_torsion_site_symmetry_4
_geom_torsion
_geom_torsion_publ_flag
C7A N1A N2A C9A . . . . -0.46(16) ?
C20A N1A N2A C9A . . . . 174.20(12) ?
C6A C1A C2A C3A . . . . -0.9(2) ?
C1A C2A C3A C4A . . . . -1.4(2) ?
C1A C2A C3A Cl1A . . . . 176.82(12) ?
C2A C3A C4A C5A . . . . 2.3(2) ?
Cl1A C3A C4A C5A . . . . -175.97(12) ?
C3A C4A C5A C6A . . . . -0.9(2) ?
C2A C1A C6A C5A . . . . 2.3(2) ?
C2A C1A C6A C7A . . . . -178.81(14) ?
C4A C5A C6A C1A . . . . -1.4(2) ?
C4A C5A C6A C7A . . . . 179.62(14) ?
N2A N1A C7A C8A . . . . 0.16(17) ?
C20A N1A C7A C8A . . . . -173.70(14) ?
N2A N1A C7A C6A . . . . 179.59(13) ?
C20A N1A C7A C6A . . . . 5.7(2) ?
C1A C6A C7A N1A . . . . 37.1(2) ?
C5A C6A C7A N1A . . . . -143.99(15) ?
C1A C6A C7A C8A . . . . -143.60(17) ?
C5A C6A C7A C8A . . . . 35.3(2) ?
N1A C7A C8A C9A . . . . 0.20(16) ?
C6A C7A C8A C9A . . . . -179.19(15) ?
N1A N2A C9A C8A . . . . 0.59(17) ?
N1A N2A C9A C10A . . . . -178.03(12) ?
C7A C8A C9A N2A . . . . -0.51(18) ?
C7A C8A C9A C10A . . . . 177.94(15) ?
C12A N3A C10A C9A . . . . -179.85(13) ?
C12A N3A C10A S1A . . . . -0.36(16) ?
N2A C9A C10A N3A . . . . 163.76(14) ?
C8A C9A C10A N3A . . . . -14.6(3) ?
N2A C9A C10A S1A . . . . -15.70(19) ?
C8A C9A C10A S1A . . . . 165.95(13) ?
C11A S1A C10A N3A . . . . 0.31(12) ?
C11A S1A C10A C9A . . . . 179.81(13) ?
C10A S1A C11A C12A . . . . -0.15(12) ?
S1A C11A C12A N3A . . . . -0.01(17) ?
S1A C11A C12A C13A . . . . 178.17(12) ?
C10A N3A C12A C11A . . . . 0.24(18) ?
C10A N3A C12A C13A . . . . -178.10(13) ?
C11A C12A C13A C14A . . . . -177.63(16) ?
N3A C12A C13A C14A . . . . 0.5(2) ?
C11A C12A C13A C18A . . . . 0.8(2) ?
N3A C12A C13A C18A . . . . 178.91(14) ?
C18A C13A C14A C15A . . . . -0.8(3) ?
C12A C13A C14A C15A . . . . 177.70(16) ?
C13A C14A C15A C16A . . . . -0.5(3) ?
C14A C15A C16A C17A . . . . 1.3(3) ?
C14A C15A C16A C19A . . . . -175.72(17) ?
C15A C16A C17A C18A . . . . -0.8(2) ?
C19A C16A C17A C18A . . . . 176.16(15) ?
C16A C17A C18A C13A . . . . -0.4(2) ?
C14A C13A C18A C17A . . . . 1.2(2) ?
C12A C13A C18A C17A . . . . -177.22(14) ?
N2A N1A C20A C25A . . . . -124.58(15) ?
C7A N1A C20A C25A . . . . 49.0(2) ?
N2A N1A C20A C21A . . . . 54.44(18) ?
C7A N1A C20A C21A . . . . -131.98(16) ?
C25A C20A C21A C22A . . . . -1.0(2) ?
N1A C20A C21A C22A . . . . 179.96(14) ?
C20A C21A C22A C23A . . . . 0.2(3) ?
C21A C22A C23A F1A . . . . -179.16(15) ?
C21A C22A C23A C24A . . . . 0.2(3) ?
F1A C23A C24A C25A . . . . 179.68(14) ?
C22A C23A C24A C25A . . . . 0.3(3) ?
C21A C20A C25A C24A . . . . 1.6(2) ?
N1A C20A C25A C24A . . . . -179.45(13) ?
C23A C24A C25A C20A . . . . -1.2(2) ?
C7B N1B N2B C9B . . . . 0.54(16) ?
C20B N1B N2B C9B . . . . -179.95(12) ?
C6B C1B C2B C3B . . . . 0.7(2) ?
C1B C2B C3B C4B . . . . 0.0(2) ?
C1B C2B C3B Cl1B . . . . -178.65(12) ?
C2B C3B C4B C5B . . . . -0.3(2) ?
Cl1B C3B C4B C5B . . . . 178.40(12) ?
C3B C4B C5B C6B . . . . -0.2(2) ?
C2B C1B C6B C5B . . . . -1.1(2) ?
C2B C1B C6B C7B . . . . -178.93(14) ?
C4B C5B C6B C1B . . . . 0.8(2) ?
C4B C5B C6B C7B . . . . 178.76(14) ?
N2B N1B C7B C8B . . . . -0.64(16) ?
C20B N1B C7B C8B . . . . 179.92(13) ?
N2B N1B C7B C6B . . . . 176.52(13) ?
C20B N1B C7B C6B . . . . -2.9(2) ?
C1B C6B C7B N1B . . . . -36.7(2) ?
C5B C6B C7B N1B . . . . 145.41(14) ?
C1B C6B C7B C8B . . . . 139.76(16) ?
C5B C6B C7B C8B . . . . -38.1(2) ?
N1B C7B C8B C9B . . . . 0.44(16) ?
C6B C7B C8B C9B . . . . -176.56(14) ?
N1B N2B C9B C8B . . . . -0.24(16) ?
N1B N2B C9B C10B . . . . -179.58(12) ?
C7B C8B C9B N2B . . . . -0.13(17) ?
C7B C8B C9B C10B . . . . 179.12(14) ?
C12B N3B C10B C9B . . . . -176.26(13) ?
C12B N3B C10B S1B . . . . 1.59(16) ?
N2B C9B C10B N3B . . . . 170.87(14) ?
C8B C9B C10B N3B . . . . -8.3(2) ?
N2B C9B C10B S1B . . . . -6.90(18) ?
C8B C9B C10B S1B . . . . 173.89(12) ?
C11B S1B C10B N3B . . . . -1.16(12) ?
C11B S1B C10B C9B . . . . 176.82(12) ?
C10B S1B C11B C12B . . . . 0.34(12) ?
S1B C11B C12B N3B . . . . 0.48(17) ?
S1B C11B C12B C13B . . . . -176.84(11) ?
C10B N3B C12B C11B . . . . -1.32(18) ?
C10B N3B C12B C13B . . . . 176.15(12) ?
C11B C12B C13B C14B . . . . -163.03(15) ?
N3B C12B C13B C14B . . . . 19.8(2) ?
C11B C12B C13B C18B . . . . 17.9(2) ?
N3B C12B C13B C18B . . . . -159.31(13) ?
C18B C13B C14B C15B . . . . -1.2(2) ?
C12B C13B C14B C15B . . . . 179.68(14) ?
C13B C14B C15B C16B . . . . 0.0(2) ?
C14B C15B C16B C17B . . . . 0.8(2) ?
C14B C15B C16B C19B . . . . -179.99(15) ?
C15B C16B C17B C18B . . . . -0.5(2) ?
C19B C16B C17B C18B . . . . -179.70(15) ?
C16B C17B C18B C13B . . . . -0.7(2) ?
C14B C13B C18B C17B . . . . 1.6(2) ?
C12B C13B C18B C17B . . . . -179.31(14) ?
N2B N1B C20B C25B . . . . 129.87(15) ?
C7B N1B C20B C25B . . . . -50.7(2) ?
N2B N1B C20B C21B . . . . -52.93(19) ?
C7B N1B C20B C21B . . . . 126.48(16) ?
C25B C20B C21B C22B . . . . 1.9(3) ?
N1B C20B C21B C22B . . . . -175.22(15) ?
C20B C21B C22B C23B . . . . 1.3(3) ?
C21B C22B C23B F1B . . . . 176.88(16) ?
C21B C22B C23B C24B . . . . -3.3(3) ?
F1B C23B C24B C25B . . . . -178.21(15) ?
C22B C23B C24B C25B . . . . 2.0(3) ?
C23B C24B C25B C20B . . . . 1.3(2) ?
C21B C20B C25B C24B . . . . -3.3(2) ?
N1B C20B C25B C24B . . . . 173.87(14) ?
